data_4328128
loop_
_publ_author_name
'Manuel Volpe'
'Nadia C. M\"osch-Zanetti'

_publ_section_title
;
 Molybdenum(VI) Dioxo and Oxo-Imido Complexes of Fluorinated \b-Ketiminato
 Ligands and Their Use in OAT Reactions
;
_journal_name_full 'Inorganic Chemistry'
_journal_page_first 1440
_journal_page_last 1449
_journal_paper_doi 10.1021/ic201681u
_journal_volume 51
_journal_year 2012
_chemical_formula_moiety 'C34 H35 F6 Mo N3 O3'
_chemical_formula_sum 'C34 H35 F6 Mo N3 O3'
_chemical_formula_weight 743.59
_chemical_name_systematic
; 
 ? 
;
_space_group_IT_number 2
_symmetry_cell_setting triclinic
_symmetry_space_group_name_Hall '-P 1'
_symmetry_space_group_name_H-M 'P -1'
_atom_sites_solution_hydrogens geom
_atom_sites_solution_primary direct
_atom_sites_solution_secondary difmap
_audit_creation_method SHELXL-97
_cell_angle_alpha 95.261(3)
_cell_angle_beta 97.153(3)
_cell_angle_gamma 109.447(3)
_cell_formula_units_Z 4
_cell_length_a 12.1333(9)
_cell_length_b 14.5487(11)
_cell_length_c 20.2490(14)
_cell_measurement_reflns_used 4129
_cell_measurement_temperature 100(2)
_cell_measurement_theta_max 26.12
_cell_measurement_theta_min 2.72
_cell_volume 3310.2(4)
_computing_cell_refinement 'Bruker SAINT'
_computing_data_collection 'Bruker APEX2'
_computing_data_reduction 'Bruker SAINT'
_computing_molecular_graphics 'Bruker SHELXTL'
_computing_publication_material 'Bruker SHELXTL'
_computing_structure_refinement 'SHELXL-97 (Sheldrick, 2008)'
_computing_structure_solution 'SIR-92 (Giacovazzo, 1993)'
_diffrn_ambient_temperature 100(2)
_diffrn_measured_fraction_theta_full 0.978
_diffrn_measured_fraction_theta_max 0.978
_diffrn_measurement_device_type 'Bruker APEX-II CCD'
_diffrn_measurement_method '\f and \w scans'
_diffrn_radiation_monochromator graphite
_diffrn_radiation_source 'fine-focus sealed tube'
_diffrn_radiation_type MoK\a
_diffrn_radiation_wavelength 0.71073
_diffrn_reflns_av_R_equivalents 0.0523
_diffrn_reflns_av_sigmaI/netI 0.0384
_diffrn_reflns_limit_h_max 14
_diffrn_reflns_limit_h_min -15
_diffrn_reflns_limit_k_max 17
_diffrn_reflns_limit_k_min -18
_diffrn_reflns_limit_l_max 25
_diffrn_reflns_limit_l_min 0
_diffrn_reflns_number 123716
_diffrn_reflns_theta_full 26.27
_diffrn_reflns_theta_max 26.27
_diffrn_reflns_theta_min 1.80
_diffrn_standards_number 0
_exptl_absorpt_coefficient_mu 0.469
_exptl_absorpt_correction_T_max 0.7453
_exptl_absorpt_correction_T_min 0.6129
_exptl_absorpt_correction_type multi-scan
_exptl_absorpt_process_details TWINABS
_exptl_crystal_colour orange
_exptl_crystal_density_diffrn 1.492
_exptl_crystal_description block
_exptl_crystal_F_000 1520
_exptl_crystal_size_max 0.60
_exptl_crystal_size_mid 0.32
_exptl_crystal_size_min 0.16
_refine_diff_density_max 0.679
_refine_diff_density_min -0.849
_refine_diff_density_rms 0.090
_refine_ls_extinction_method none
_refine_ls_goodness_of_fit_ref 1.066
_refine_ls_hydrogen_treatment riding
_refine_ls_matrix_type full
_refine_ls_number_parameters 863
_refine_ls_number_reflns 13091
_refine_ls_number_restraints 0
_refine_ls_restrained_S_all 1.066
_refine_ls_R_factor_all 0.0579
_refine_ls_R_factor_gt 0.0403
_refine_ls_shift/su_max 0.003
_refine_ls_shift/su_mean 0.000
_refine_ls_structure_factor_coef Fsqd
_refine_ls_weighting_details 'calc w=1/[\s^2^(Fo^2^)+(0.0577P)^2^+2.7058P] where P=(Fo^2^+2Fc^2^)/3'
_refine_ls_weighting_scheme calc
_refine_ls_wR_factor_gt 0.1004
_refine_ls_wR_factor_ref 0.1067
_reflns_number_gt 10295
_reflns_number_total 13091
_reflns_threshold_expression >2sigma(I)
_cod_data_source_file ic201681u_si_002_5.cif
_cod_data_source_block mofluo
_cod_database_code 4328128

loop_
_symmetry_equiv_pos_as_xyz
'x, y, z'
'-x, -y, -z'

loop_
_atom_site_label
_atom_site_type_symbol
_atom_site_fract_x
_atom_site_fract_y
_atom_site_fract_z
_atom_site_U_iso_or_equiv
_atom_site_adp_type
_atom_site_occupancy
_atom_site_symmetry_multiplicity
_atom_site_calc_flag
_atom_site_refinement_flags
Mo1 Mo 1.25922(2) 0.291035(17) 0.965827(12) 0.01531(7) Uani 1 1 d .
Mo2 Mo 0.83347(2) 0.255841(17) 0.503166(12) 0.01346(7) Uani 1 1 d .
F1 F 1.2425(2) 0.44997(17) 0.77404(9) 0.0419(5) Uani 1 1 d .
F2 F 1.06954(19) 0.43269(18) 0.79600(11) 0.0497(6) Uani 1 1 d .
F3 F 1.2071(2) 0.57363(16) 0.81818(10) 0.0522(6) Uani 1 1 d .
F4 F 0.83265(18) 0.17796(19) 0.94930(11) 0.0502(6) Uani 1 1 d .
F5 F 0.8969(2) 0.30483(17) 0.90096(13) 0.0512(6) Uani 1 1 d .
F6 F 0.80465(18) 0.16397(19) 0.84175(11) 0.0520(6) Uani 1 1 d .
F7 F 1.22114(15) 0.26935(13) 0.56376(9) 0.0241(4) Uani 1 1 d .
F8 F 1.27549(14) 0.38783(12) 0.64606(9) 0.0244(4) Uani 1 1 d .
F9 F 1.17516(15) 0.24058(12) 0.66085(9) 0.0251(4) Uani 1 1 d .
F10 F 0.83191(18) -0.02843(14) 0.65518(9) 0.0345(5) Uani 1 1 d .
F11 F 0.8538(2) 0.12043(15) 0.69114(10) 0.0445(6) Uani 1 1 d .
F12 F 0.67974(19) 0.01532(18) 0.65434(11) 0.0477(6) Uani 1 1 d .
N1 N 1.2559(2) 0.41891(17) 1.02888(12) 0.0171(5) Uani 1 1 d .
N2 N 1.2249(2) 0.16966(17) 0.88421(12) 0.0170(5) Uani 1 1 d .
N3 N 1.2797(2) 0.22828(17) 1.03383(12) 0.0181(5) Uani 1 1 d .
N4 N 0.8501(2) 0.37032(17) 0.58390(12) 0.0152(5) Uani 1 1 d .
N5 N 0.8358(2) 0.12410(16) 0.44098(12) 0.0152(5) Uani 1 1 d .
N6 N 0.6922(2) 0.24991(16) 0.46602(12) 0.0151(5) Uani 1 1 d .
O1 O 1.39998(18) 0.34383(14) 0.94991(10) 0.0199(4) Uani 1 1 d .
O2 O 1.20205(19) 0.35998(15) 0.88575(10) 0.0223(5) Uani 1 1 d .
O3 O 1.07215(18) 0.23067(15) 0.95377(10) 0.0213(5) Uani 1 1 d .
O4 O 0.92515(17) 0.33202(14) 0.45784(10) 0.0182(4) Uani 1 1 d .
O5 O 0.99110(17) 0.24784(14) 0.56087(10) 0.0182(4) Uani 1 1 d .
O6 O 0.76630(17) 0.14725(14) 0.56560(10) 0.0191(4) Uani 1 1 d .
C1 C 1.1838(3) 0.4775(2) 0.81859(16) 0.0283(7) Uani 1 1 d .
C2 C 1.2181(3) 0.4514(2) 0.88790(15) 0.0206(6) Uani 1 1 d .
C3 C 1.2548(3) 0.5223(2) 0.94185(15) 0.0227(7) Uani 1 1 d .
H3 H 1.2740 0.5886 0.9336 0.027 Uiso 1 1 calc R
C4 C 1.2672(3) 0.5057(2) 1.01006(15) 0.0200(6) Uani 1 1 d .
C5 C 1.2940(3) 0.5948(2) 1.06176(16) 0.0261(7) Uani 1 1 d .
H5A H 1.2384 0.5795 1.0938 0.039 Uiso 1 1 calc R
H5B H 1.2858 0.6496 1.0393 0.039 Uiso 1 1 calc R
H5C H 1.3752 0.6133 1.0858 0.039 Uiso 1 1 calc R
C6 C 1.2507(3) 0.4125(2) 1.09969(15) 0.0208(6) Uani 1 1 d .
C7 C 1.3545(3) 0.4283(2) 1.14424(15) 0.0216(7) Uani 1 1 d .
C8 C 1.3461(3) 0.4237(2) 1.21182(16) 0.0309(8) Uani 1 1 d .
H8 H 1.4155 0.4342 1.2433 0.037 Uiso 1 1 calc R
C9 C 1.2387(4) 0.4041(3) 1.23381(17) 0.0373(9) Uani 1 1 d .
H9 H 1.2347 0.4009 1.2801 0.045 Uiso 1 1 calc R
C10 C 1.1375(3) 0.3893(2) 1.18912(17) 0.0338(8) Uani 1 1 d .
H10 H 1.0639 0.3755 1.2049 0.041 Uiso 1 1 calc R
C11 C 1.1412(3) 0.3941(2) 1.12108(16) 0.0244(7) Uani 1 1 d .
C12 C 1.0303(3) 0.3834(3) 1.07330(19) 0.0372(9) Uani 1 1 d .
H12A H 1.0404 0.4451 1.0548 0.056 Uiso 1 1 calc R
H12B H 0.9627 0.3684 1.0975 0.056 Uiso 1 1 calc R
H12C H 1.0158 0.3299 1.0366 0.056 Uiso 1 1 calc R
C13 C 1.4729(3) 0.4545(2) 1.12156(16) 0.0244(7) Uani 1 1 d .
H13A H 1.4645 0.4162 1.0776 0.037 Uiso 1 1 calc R
H13B H 1.5287 0.4394 1.1544 0.037 Uiso 1 1 calc R
H13C H 1.5028 0.5249 1.1179 0.037 Uiso 1 1 calc R
C14 C 0.8833(3) 0.2095(3) 0.89682(17) 0.0331(8) Uani 1 1 d .
C15 C 1.0018(3) 0.1956(2) 0.89762(15) 0.0217(7) Uani 1 1 d .
C16 C 1.0234(3) 0.1516(2) 0.84159(16) 0.0234(7) Uani 1 1 d .
H16 H 0.9641 0.1326 0.8026 0.028 Uiso 1 1 calc R
C17 C 1.1309(3) 0.1318(2) 0.83753(15) 0.0207(6) Uani 1 1 d .
C18 C 1.1271(3) 0.0628(2) 0.77731(16) 0.0269(7) Uani 1 1 d .
H18A H 1.2081 0.0678 0.7721 0.040 Uiso 1 1 calc R
H18B H 1.0890 0.0801 0.7371 0.040 Uiso 1 1 calc R
H18C H 1.0818 -0.0048 0.7832 0.040 Uiso 1 1 calc R
C19 C 1.3233(3) 0.1352(2) 0.87994(14) 0.0172(6) Uani 1 1 d .
C20 C 1.3280(3) 0.0572(2) 0.91466(15) 0.0230(7) Uani 1 1 d .
C21 C 1.4274(3) 0.0295(2) 0.91361(17) 0.0294(8) Uani 1 1 d .
H21 H 1.4330 -0.0233 0.9366 0.035 Uiso 1 1 calc R
C22 C 1.5178(3) 0.0765(3) 0.88025(18) 0.0320(8) Uani 1 1 d .
H22 H 1.5853 0.0572 0.8810 0.038 Uiso 1 1 calc R
C23 C 1.5094(3) 0.1523(2) 0.84556(17) 0.0288(8) Uani 1 1 d .
H23 H 1.5715 0.1841 0.8222 0.035 Uiso 1 1 calc R
C24 C 1.4123(3) 0.1826(2) 0.84410(15) 0.0218(7) Uani 1 1 d .
C25 C 1.4025(3) 0.2613(2) 0.80266(16) 0.0282(7) Uani 1 1 d .
H25A H 1.4820 0.3062 0.8000 0.042 Uiso 1 1 calc R
H25B H 1.3587 0.2983 0.8238 0.042 Uiso 1 1 calc R
H25C H 1.3604 0.2306 0.7573 0.042 Uiso 1 1 calc R
C26 C 1.2299(3) 0.0034(2) 0.94998(17) 0.0305(8) Uani 1 1 d .
H26A H 1.1990 0.0503 0.9719 0.046 Uiso 1 1 calc R
H26B H 1.2602 -0.0300 0.9839 0.046 Uiso 1 1 calc R
H26C H 1.1663 -0.0454 0.9173 0.046 Uiso 1 1 calc R
C27 C 1.3103(3) 0.1900(2) 1.09065(15) 0.0216(7) Uani 1 1 d .
C28 C 1.2220(3) 0.1470(2) 1.12909(16) 0.0287(7) Uani 1 1 d .
C29 C 1.2577(4) 0.1165(3) 1.18831(18) 0.0423(10) Uani 1 1 d .
H29 H 1.2004 0.0875 1.2153 0.051 Uiso 1 1 calc R
C30 C 1.3743(4) 0.1271(3) 1.20904(18) 0.0454(11) Uani 1 1 d .
H30 H 1.3967 0.1079 1.2507 0.054 Uiso 1 1 calc R
C31 C 1.4590(4) 0.1658(3) 1.16946(18) 0.0380(9) Uani 1 1 d .
H31 H 1.5388 0.1713 1.1837 0.046 Uiso 1 1 calc R
C32 C 1.4285(3) 0.1965(2) 1.10929(17) 0.0278(7) Uani 1 1 d .
C33 C 1.5185(3) 0.2322(2) 1.06399(18) 0.0298(8) Uani 1 1 d .
H33A H 1.5984 0.2498 1.0897 0.045 Uiso 1 1 calc R
H33B H 1.5097 0.2901 1.0460 0.045 Uiso 1 1 calc R
H33C H 1.5061 0.1799 1.0268 0.045 Uiso 1 1 calc R
C34 C 1.0951(3) 0.1327(3) 1.10667(18) 0.0350(8) Uani 1 1 d .
H34A H 1.0576 0.0710 1.0757 0.052 Uiso 1 1 calc R
H34B H 1.0896 0.1878 1.0837 0.052 Uiso 1 1 calc R
H34C H 1.0547 0.1299 1.1458 0.052 Uiso 1 1 calc R
C35 C 1.1860(3) 0.3056(2) 0.61725(15) 0.0187(6) Uani 1 1 d .
C36 C 1.0697(2) 0.3218(2) 0.59794(14) 0.0160(6) Uani 1 1 d .
C37 C 1.0595(2) 0.4079(2) 0.62344(14) 0.0162(6) Uani 1 1 d .
H37 H 1.1302 0.4592 0.6449 0.019 Uiso 1 1 calc R
C38 C 0.9515(3) 0.4277(2) 0.62072(14) 0.0162(6) Uani 1 1 d .
C39 C 0.9584(3) 0.5186(2) 0.66525(15) 0.0223(7) Uani 1 1 d .
H39A H 0.9280 0.5604 0.6384 0.033 Uiso 1 1 calc R
H39B H 1.0411 0.5551 0.6857 0.033 Uiso 1 1 calc R
H39C H 0.9107 0.4997 0.7007 0.033 Uiso 1 1 calc R
C40 C 0.7467(2) 0.3957(2) 0.59299(14) 0.0166(6) Uani 1 1 d .
C41 C 0.7168(3) 0.4596(2) 0.55233(15) 0.0187(6) Uani 1 1 d .
C42 C 0.6176(3) 0.4832(2) 0.56143(16) 0.0255(7) Uani 1 1 d .
H42 H 0.5965 0.5272 0.5349 0.031 Uiso 1 1 calc R
C43 C 0.5491(3) 0.4441(2) 0.60830(18) 0.0306(8) Uani 1 1 d .
H43 H 0.4804 0.4599 0.6133 0.037 Uiso 1 1 calc R
C44 C 0.5805(3) 0.3816(2) 0.64807(18) 0.0299(8) Uani 1 1 d .
H44 H 0.5327 0.3548 0.6802 0.036 Uiso 1 1 calc R
C45 C 0.6807(3) 0.3570(2) 0.64210(16) 0.0237(7) Uani 1 1 d .
C46 C 0.7166(3) 0.2930(3) 0.68792(17) 0.0333(8) Uani 1 1 d .
H46A H 0.7383 0.2437 0.6616 0.050 Uiso 1 1 calc R
H46B H 0.6502 0.2599 0.7104 0.050 Uiso 1 1 calc R
H46C H 0.7846 0.3337 0.7217 0.050 Uiso 1 1 calc R
C47 C 0.7919(3) 0.5057(2) 0.50232(15) 0.0199(6) Uani 1 1 d .
H47A H 0.7441 0.5262 0.4680 0.030 Uiso 1 1 calc R
H47B H 0.8219 0.4578 0.4809 0.030 Uiso 1 1 calc R
H47C H 0.8587 0.5633 0.5254 0.030 Uiso 1 1 calc R
C48 C 0.7913(3) 0.0443(2) 0.64389(16) 0.0258(7) Uani 1 1 d .
C49 C 0.8013(2) 0.0744(2) 0.57458(14) 0.0175(6) Uani 1 1 d .
C50 C 0.8412(3) 0.0242(2) 0.52900(15) 0.0185(6) Uani 1 1 d .
H50 H 0.8670 -0.0270 0.5427 0.022 Uiso 1 1 calc R
C51 C 0.8465(2) 0.0444(2) 0.46132(15) 0.0174(6) Uani 1 1 d .
C52 C 0.8614(3) -0.0337(2) 0.41345(16) 0.0236(7) Uani 1 1 d .
H52A H 0.7837 -0.0761 0.3886 0.035 Uiso 1 1 calc R
H52B H 0.8980 -0.0734 0.4386 0.035 Uiso 1 1 calc R
H52C H 0.9122 -0.0027 0.3818 0.035 Uiso 1 1 calc R
C53 C 0.8282(3) 0.1311(2) 0.37023(14) 0.0180(6) Uani 1 1 d .
C54 C 0.7170(3) 0.0897(2) 0.32916(16) 0.0231(7) Uani 1 1 d .
C55 C 0.7091(3) 0.1016(3) 0.26180(17) 0.0337(8) Uani 1 1 d .
H55 H 0.6349 0.0726 0.2329 0.040 Uiso 1 1 calc R
C56 C 0.8073(4) 0.1546(3) 0.23610(17) 0.0409(10) Uani 1 1 d .
H56 H 0.7998 0.1653 0.1904 0.049 Uiso 1 1 calc R
C57 C 0.9161(4) 0.1921(2) 0.27701(17) 0.0334(9) Uani 1 1 d .
H57 H 0.9837 0.2266 0.2585 0.040 Uiso 1 1 calc R
C58 C 0.9300(3) 0.1809(2) 0.34450(16) 0.0244(7) Uani 1 1 d .
C59 C 1.0514(3) 0.2160(2) 0.38681(18) 0.0288(8) Uani 1 1 d .
H59A H 1.0917 0.1695 0.3764 0.043 Uiso 1 1 calc R
H59B H 1.0439 0.2202 0.4345 0.043 Uiso 1 1 calc R
H59C H 1.0977 0.2811 0.3770 0.043 Uiso 1 1 calc R
C60 C 0.6088(3) 0.0328(2) 0.35673(18) 0.0303(8) Uani 1 1 d .
H60A H 0.5375 0.0245 0.3247 0.045 Uiso 1 1 calc R
H60B H 0.6064 0.0687 0.3996 0.045 Uiso 1 1 calc R
H60C H 0.6119 -0.0321 0.3639 0.045 Uiso 1 1 calc R
C61 C 0.5870(2) 0.2552(2) 0.43507(15) 0.0181(6) Uani 1 1 d .
C62 C 0.4832(3) 0.2170(2) 0.46327(16) 0.0226(7) Uani 1 1 d .
C63 C 0.3811(3) 0.2285(2) 0.43323(19) 0.0331(8) Uani 1 1 d .
H63 H 0.3105 0.2048 0.4518 0.040 Uiso 1 1 calc R
C64 C 0.3805(3) 0.2743(3) 0.3764(2) 0.0435(10) Uani 1 1 d .
H64 H 0.3097 0.2826 0.3568 0.052 Uiso 1 1 calc R
C65 C 0.4806(3) 0.3077(2) 0.34786(18) 0.0344(8) Uani 1 1 d .
H65 H 0.4774 0.3367 0.3078 0.041 Uiso 1 1 calc R
C66 C 0.5866(3) 0.3000(2) 0.37656(16) 0.0221(7) Uani 1 1 d .
C67 C 0.6952(3) 0.3358(2) 0.34436(15) 0.0250(7) Uani 1 1 d .
H67A H 0.7008 0.2810 0.3146 0.037 Uiso 1 1 calc R
H67B H 0.7657 0.3618 0.3793 0.037 Uiso 1 1 calc R
H67C H 0.6900 0.3880 0.3181 0.037 Uiso 1 1 calc R
C68 C 0.4817(3) 0.1604(2) 0.52195(17) 0.0299(8) Uani 1 1 d .
H68A H 0.4191 0.1652 0.5468 0.045 Uiso 1 1 calc R
H68B H 0.5586 0.1881 0.5517 0.045 Uiso 1 1 calc R
H68C H 0.4665 0.0911 0.5055 0.045 Uiso 1 1 calc R

loop_
_atom_site_aniso_label
_atom_site_aniso_U_11
_atom_site_aniso_U_22
_atom_site_aniso_U_33
_atom_site_aniso_U_23
_atom_site_aniso_U_13
_atom_site_aniso_U_12
Mo1 0.01805(14) 0.01806(13) 0.01254(13) 0.00131(10) 0.00366(10) 0.00968(10)
Mo2 0.01368(13) 0.01397(13) 0.01305(13) 0.00089(9) 0.00201(9) 0.00556(10)
F1 0.0548(14) 0.0656(14) 0.0183(10) 0.0113(10) 0.0105(9) 0.0350(12)
F2 0.0360(13) 0.0777(17) 0.0366(13) 0.0242(12) -0.0054(10) 0.0211(12)
F3 0.0957(19) 0.0384(12) 0.0293(12) 0.0166(10) 0.0045(12) 0.0313(12)
F4 0.0251(11) 0.0886(18) 0.0422(13) 0.0163(12) 0.0151(9) 0.0216(11)
F5 0.0473(14) 0.0583(15) 0.0667(16) 0.0090(12) 0.0130(12) 0.0415(12)
F6 0.0245(11) 0.0944(18) 0.0361(13) -0.0139(12) -0.0070(9) 0.0298(12)
F7 0.0242(9) 0.0291(10) 0.0226(9) -0.0026(7) 0.0062(7) 0.0146(8)
F8 0.0150(9) 0.0227(9) 0.0307(10) -0.0056(8) -0.0015(7) 0.0046(7)
F9 0.0278(10) 0.0272(9) 0.0245(10) 0.0080(8) 0.0005(7) 0.0152(8)
F10 0.0528(13) 0.0332(11) 0.0281(11) 0.0153(9) 0.0079(9) 0.0255(10)
F11 0.0771(16) 0.0373(12) 0.0188(10) 0.0014(9) -0.0072(10) 0.0256(11)
F12 0.0412(13) 0.0732(16) 0.0471(14) 0.0391(12) 0.0275(10) 0.0285(12)
N1 0.0213(13) 0.0197(12) 0.0121(12) -0.0002(10) 0.0040(10) 0.0098(10)
N2 0.0194(13) 0.0197(12) 0.0152(12) 0.0016(10) 0.0036(10) 0.0109(10)
N3 0.0235(13) 0.0160(12) 0.0171(13) 0.0007(10) 0.0055(10) 0.0094(10)
N4 0.0156(12) 0.0167(12) 0.0154(12) 0.0028(10) 0.0039(9) 0.0078(10)
N5 0.0146(12) 0.0146(12) 0.0167(12) 0.0007(9) 0.0022(9) 0.0060(10)
N6 0.0183(12) 0.0133(11) 0.0147(12) 0.0000(9) 0.0047(10) 0.0065(10)
O1 0.0235(11) 0.0199(10) 0.0183(11) 0.0017(8) 0.0071(8) 0.0091(9)
O2 0.0295(12) 0.0246(11) 0.0165(11) 0.0033(9) 0.0024(9) 0.0145(10)
O3 0.0185(11) 0.0295(12) 0.0174(11) 0.0009(9) 0.0048(8) 0.0102(9)
O4 0.0192(11) 0.0169(10) 0.0184(11) -0.0003(8) 0.0040(8) 0.0066(8)
O5 0.0161(10) 0.0161(10) 0.0208(11) -0.0019(8) -0.0001(8) 0.0057(8)
O6 0.0224(11) 0.0207(11) 0.0170(11) 0.0054(8) 0.0047(8) 0.0097(9)
C1 0.037(2) 0.0334(18) 0.0203(17) 0.0071(14) 0.0066(14) 0.0188(16)
C2 0.0204(16) 0.0292(17) 0.0183(16) 0.0092(13) 0.0064(12) 0.0138(13)
C3 0.0271(17) 0.0220(16) 0.0238(17) 0.0071(13) 0.0060(13) 0.0132(13)
C4 0.0182(15) 0.0243(16) 0.0227(16) 0.0035(13) 0.0062(12) 0.0132(13)
C5 0.0331(18) 0.0250(16) 0.0262(17) 0.0034(13) 0.0061(14) 0.0174(14)
C6 0.0324(18) 0.0186(15) 0.0153(15) -0.0002(12) 0.0063(13) 0.0135(13)
C7 0.0357(18) 0.0170(14) 0.0157(15) -0.0002(12) 0.0030(13) 0.0150(13)
C8 0.051(2) 0.0289(18) 0.0172(17) -0.0002(13) 0.0023(15) 0.0215(16)
C9 0.070(3) 0.0349(19) 0.0167(17) 0.0074(15) 0.0187(18) 0.0255(19)
C10 0.049(2) 0.0291(18) 0.0292(19) 0.0036(15) 0.0230(17) 0.0153(17)
C11 0.0317(18) 0.0244(16) 0.0191(16) -0.0030(13) 0.0118(13) 0.0111(14)
C12 0.0275(19) 0.046(2) 0.039(2) -0.0036(17) 0.0136(16) 0.0137(17)
C13 0.0273(17) 0.0261(16) 0.0214(16) -0.0019(13) -0.0018(13) 0.0149(14)
C14 0.0247(18) 0.053(2) 0.0253(18) 0.0013(16) 0.0048(14) 0.0186(17)
C15 0.0209(16) 0.0242(16) 0.0214(16) 0.0022(13) 0.0018(12) 0.0106(13)
C16 0.0181(16) 0.0290(17) 0.0223(17) -0.0016(13) -0.0021(12) 0.0105(13)
C17 0.0254(16) 0.0184(15) 0.0194(16) 0.0019(12) 0.0041(13) 0.0089(13)
C18 0.0260(17) 0.0288(17) 0.0241(17) -0.0086(14) -0.0010(13) 0.0124(14)
C19 0.0183(15) 0.0173(14) 0.0152(15) -0.0051(11) 0.0010(11) 0.0077(12)
C20 0.0271(17) 0.0192(15) 0.0202(16) -0.0050(12) -0.0014(13) 0.0089(13)
C21 0.0343(19) 0.0204(16) 0.0318(19) -0.0047(14) -0.0094(15) 0.0150(15)
C22 0.0229(17) 0.0354(19) 0.035(2) -0.0166(15) -0.0070(14) 0.0165(15)
C23 0.0189(16) 0.0332(18) 0.0284(18) -0.0123(15) 0.0051(13) 0.0054(14)
C24 0.0225(16) 0.0220(15) 0.0188(16) -0.0054(12) 0.0035(12) 0.0073(13)
C25 0.0330(19) 0.0302(18) 0.0231(17) 0.0037(14) 0.0124(14) 0.0104(15)
C26 0.036(2) 0.0224(17) 0.0328(19) 0.0052(14) 0.0044(15) 0.0092(15)
C27 0.0299(17) 0.0174(15) 0.0168(15) 0.0005(12) -0.0002(13) 0.0092(13)
C28 0.042(2) 0.0226(16) 0.0207(17) 0.0027(13) 0.0056(14) 0.0097(15)
C29 0.061(3) 0.037(2) 0.027(2) 0.0157(16) 0.0107(18) 0.0101(19)
C30 0.075(3) 0.036(2) 0.024(2) 0.0125(16) -0.0061(19) 0.021(2)
C31 0.048(2) 0.0304(19) 0.034(2) 0.0072(16) -0.0076(17) 0.0168(17)
C32 0.0351(19) 0.0150(15) 0.0296(18) -0.0030(13) -0.0050(14) 0.0095(14)
C33 0.0254(18) 0.0280(17) 0.039(2) 0.0011(15) 0.0025(15) 0.0147(15)
C34 0.035(2) 0.036(2) 0.034(2) 0.0076(16) 0.0156(16) 0.0083(16)
C35 0.0203(15) 0.0182(15) 0.0187(15) 0.0017(12) 0.0032(12) 0.0086(12)
C36 0.0164(14) 0.0196(14) 0.0122(14) 0.0042(11) 0.0044(11) 0.0054(12)
C37 0.0165(14) 0.0164(14) 0.0146(14) 0.0007(11) 0.0007(11) 0.0055(12)
C38 0.0211(15) 0.0175(14) 0.0107(14) 0.0037(11) 0.0041(11) 0.0066(12)
C39 0.0262(17) 0.0225(15) 0.0203(16) -0.0023(12) 0.0011(13) 0.0138(13)
C40 0.0183(15) 0.0141(14) 0.0173(15) -0.0020(11) 0.0039(11) 0.0065(12)
C41 0.0186(15) 0.0159(14) 0.0202(16) -0.0011(12) 0.0008(12) 0.0058(12)
C42 0.0220(17) 0.0266(17) 0.0301(18) 0.0015(14) 0.0013(13) 0.0130(14)
C43 0.0193(17) 0.0310(18) 0.044(2) -0.0034(16) 0.0095(15) 0.0125(14)
C44 0.0252(18) 0.0267(17) 0.038(2) 0.0023(15) 0.0214(15) 0.0044(14)
C45 0.0290(17) 0.0198(15) 0.0242(17) 0.0022(13) 0.0119(13) 0.0084(13)
C46 0.047(2) 0.0331(19) 0.0276(19) 0.0131(15) 0.0203(16) 0.0170(17)
C47 0.0255(16) 0.0167(14) 0.0201(16) 0.0029(12) 0.0048(12) 0.0101(13)
C48 0.0317(18) 0.0270(17) 0.0214(17) 0.0072(13) 0.0031(13) 0.0131(14)
C49 0.0150(14) 0.0168(14) 0.0178(15) 0.0037(12) -0.0012(11) 0.0027(12)
C50 0.0179(15) 0.0154(14) 0.0212(16) 0.0037(12) -0.0009(12) 0.0057(12)
C51 0.0118(14) 0.0177(14) 0.0208(16) 0.0000(12) -0.0013(11) 0.0047(12)
C52 0.0318(18) 0.0182(15) 0.0242(17) -0.0008(12) 0.0027(13) 0.0148(14)
C53 0.0258(16) 0.0154(14) 0.0157(15) 0.0009(11) 0.0032(12) 0.0113(12)
C54 0.0307(18) 0.0208(15) 0.0212(16) -0.0044(12) -0.0028(13) 0.0179(14)
C55 0.049(2) 0.0307(18) 0.0237(18) -0.0076(14) -0.0104(16) 0.0262(17)
C56 0.086(3) 0.034(2) 0.0161(17) 0.0021(15) 0.0073(19) 0.040(2)
C57 0.065(3) 0.0217(16) 0.0246(18) 0.0077(14) 0.0253(18) 0.0217(17)
C58 0.0376(19) 0.0140(14) 0.0251(17) 0.0014(12) 0.0110(14) 0.0120(14)
C59 0.0245(17) 0.0199(16) 0.043(2) 0.0017(14) 0.0171(15) 0.0054(14)
C60 0.0230(17) 0.0265(17) 0.036(2) -0.0086(14) -0.0077(14) 0.0090(14)
C61 0.0133(14) 0.0147(14) 0.0239(16) -0.0020(12) -0.0038(12) 0.0056(12)
C62 0.0174(15) 0.0191(15) 0.0290(18) -0.0059(13) 0.0022(13) 0.0062(12)
C63 0.0164(16) 0.0275(18) 0.054(2) 0.0013(16) 0.0048(15) 0.0078(14)
C64 0.0235(19) 0.037(2) 0.069(3) 0.009(2) -0.0097(18) 0.0153(16)
C65 0.033(2) 0.0298(18) 0.039(2) 0.0102(15) -0.0102(16) 0.0135(16)
C66 0.0269(17) 0.0145(14) 0.0243(17) -0.0001(12) -0.0023(13) 0.0095(13)
C67 0.0373(19) 0.0182(15) 0.0200(16) 0.0034(12) 0.0039(14) 0.0105(14)
C68 0.0224(17) 0.0326(18) 0.0301(19) 0.0030(15) 0.0077(14) 0.0029(14)

loop_
_atom_type_symbol
_atom_type_description
_atom_type_scat_dispersion_real
_atom_type_scat_dispersion_imag
_atom_type_scat_source
Mo Mo -1.6832 0.6857 'International Tables Vol C Tables 4.2.6.8 and 6.1.1.4'
F F 0.0171 0.0103 'International Tables Vol C Tables 4.2.6.8 and 6.1.1.4'
N N 0.0061 0.0033 'International Tables Vol C Tables 4.2.6.8 and 6.1.1.4'
O O 0.0106 0.0060 'International Tables Vol C Tables 4.2.6.8 and 6.1.1.4'
C C 0.0033 0.0016 'International Tables Vol C Tables 4.2.6.8 and 6.1.1.4'
H H 0.0000 0.0000 'International Tables Vol C Tables 4.2.6.8 and 6.1.1.4'

loop_
_geom_angle_atom_site_label_1
_geom_angle_atom_site_label_2
_geom_angle_atom_site_label_3
_geom_angle
O1 Mo1 N3 102.92(11)
O1 Mo1 O3 162.08(9)
N3 Mo1 O3 93.53(10)
O1 Mo1 O2 87.24(9)
N3 Mo1 O2 169.78(10)
O3 Mo1 O2 76.53(8)
O1 Mo1 N1 96.29(9)
N3 Mo1 N1 94.16(10)
O3 Mo1 N1 89.46(8)
O2 Mo1 N1 83.49(8)
O1 Mo1 N2 90.38(9)
N3 Mo1 N2 98.04(10)
O3 Mo1 N2 80.21(8)
O2 Mo1 N2 82.79(8)
N1 Mo1 N2 164.43(9)
O4 Mo2 N6 102.89(10)
O4 Mo2 O6 162.02(9)
N6 Mo2 O6 93.81(9)
O4 Mo2 O5 87.02(9)
N6 Mo2 O5 170.06(9)
O6 Mo2 O5 76.43(7)
O4 Mo2 N4 95.43(9)
N6 Mo2 N4 94.04(10)
O6 Mo2 N4 89.91(8)
O5 Mo2 N4 84.22(8)
O4 Mo2 N5 91.42(9)
N6 Mo2 N5 96.49(10)
O6 Mo2 N5 79.99(8)
O5 Mo2 N5 83.78(8)
N4 Mo2 N5 165.84(8)
C4 N1 C6 115.9(2)
C4 N1 Mo1 125.9(2)
C6 N1 Mo1 117.99(18)
C17 N2 C19 118.1(2)
C17 N2 Mo1 127.2(2)
C19 N2 Mo1 114.40(17)
C27 N3 Mo1 172.0(2)
C38 N4 C40 116.5(2)
C38 N4 Mo2 124.36(19)
C40 N4 Mo2 118.61(17)
C51 N5 C53 118.2(2)
C51 N5 Mo2 127.7(2)
C53 N5 Mo2 114.09(17)
C61 N6 Mo2 173.8(2)
C2 O2 Mo1 126.04(19)
C15 O3 Mo1 125.55(19)
C36 O5 Mo2 123.16(18)
C49 O6 Mo2 125.66(18)
F2 C1 F1 107.6(3)
F2 C1 F3 107.2(3)
F1 C1 F3 106.3(3)
F2 C1 C2 110.9(3)
F1 C1 C2 111.0(3)
F3 C1 C2 113.5(3)
O2 C2 C3 128.7(3)
O2 C2 C1 111.9(3)
C3 C2 C1 119.3(3)
C2 C3 C4 125.2(3)
N1 C4 C3 123.9(3)
N1 C4 C5 120.5(3)
C3 C4 C5 115.6(3)
C7 C6 C11 122.2(3)
C7 C6 N1 119.5(3)
C11 C6 N1 118.3(3)
C8 C7 C6 117.7(3)
C8 C7 C13 120.4(3)
C6 C7 C13 121.8(3)
C9 C8 C7 121.1(3)
C10 C9 C8 120.3(3)
C9 C10 C11 120.9(3)
C10 C11 C6 117.8(3)
C10 C11 C12 120.2(3)
C6 C11 C12 122.0(3)
F6 C14 F4 107.0(3)
F6 C14 F5 106.8(3)
F4 C14 F5 105.9(3)
F6 C14 C15 114.0(3)
F4 C14 C15 112.2(3)
F5 C14 C15 110.5(3)
O3 C15 C16 127.5(3)
O3 C15 C14 113.4(3)
C16 C15 C14 119.1(3)
C15 C16 C17 123.7(3)
N2 C17 C16 122.5(3)
N2 C17 C18 122.1(3)
C16 C17 C18 115.4(3)
C24 C19 C20 122.2(3)
C24 C19 N2 119.7(3)
C20 C19 N2 118.1(3)
C21 C20 C19 117.2(3)
C21 C20 C26 120.8(3)
C19 C20 C26 122.0(3)
C22 C21 C20 121.9(3)
C21 C22 C23 119.4(3)
C22 C23 C24 121.5(3)
C23 C24 C19 117.8(3)
C23 C24 C25 120.2(3)
C19 C24 C25 121.9(3)
N3 C27 C32 119.3(3)
N3 C27 C28 119.0(3)
C32 C27 C28 121.7(3)
C29 C28 C27 117.3(3)
C29 C28 C34 120.9(3)
C27 C28 C34 121.8(3)
C30 C29 C28 121.7(4)
C29 C30 C31 120.4(3)
C30 C31 C32 120.7(4)
C31 C32 C27 118.2(3)
C31 C32 C33 120.8(3)
C27 C32 C33 121.0(3)
F9 C35 F7 106.8(2)
F9 C35 F8 106.9(2)
F7 C35 F8 106.7(2)
F9 C35 C36 110.8(2)
F7 C35 C36 111.6(2)
F8 C35 C36 113.6(2)
O5 C36 C37 128.5(3)
O5 C36 C35 113.0(2)
C37 C36 C35 118.5(2)
C36 C37 C38 125.5(3)
N4 C38 C37 124.0(3)
N4 C38 C39 120.6(3)
C37 C38 C39 115.4(2)
C45 C40 C41 122.0(3)
C45 C40 N4 119.4(3)
C41 C40 N4 118.6(3)
C42 C41 C40 118.1(3)
C42 C41 C47 120.0(3)
C40 C41 C47 121.9(3)
C43 C42 C41 121.2(3)
C42 C43 C44 119.8(3)
C43 C44 C45 121.5(3)
C44 C45 C40 117.5(3)
C44 C45 C46 120.7(3)
C40 C45 C46 121.9(3)
F12 C48 F10 107.3(3)
F12 C48 F11 107.3(3)
F10 C48 F11 106.5(3)
F12 C48 C49 111.4(3)
F10 C48 C49 113.9(3)
F11 C48 C49 110.2(2)
O6 C49 C50 126.9(3)
O6 C49 C48 113.0(3)
C50 C49 C48 120.2(3)
C49 C50 C51 123.5(3)
N5 C51 C50 123.1(3)
N5 C51 C52 121.0(3)
C50 C51 C52 115.9(3)
C58 C53 C54 121.7(3)
C58 C53 N5 119.8(3)
C54 C53 N5 118.4(3)
C55 C54 C53 118.2(3)
C55 C54 C60 120.5(3)
C53 C54 C60 121.3(3)
C56 C55 C54 121.0(3)
C57 C56 C55 119.6(3)
C56 C57 C58 121.9(3)
C57 C58 C53 117.4(3)
C57 C58 C59 120.7(3)
C53 C58 C59 121.8(3)
N6 C61 C66 118.8(3)
N6 C61 C62 119.5(3)
C66 C61 C62 121.7(3)
C63 C62 C61 118.0(3)
C63 C62 C68 120.7(3)
C61 C62 C68 121.3(3)
C62 C63 C64 120.7(3)
C65 C64 C63 120.9(3)
C64 C65 C66 121.0(3)
C65 C66 C61 117.6(3)
C65 C66 C67 120.5(3)
C61 C66 C67 121.8(3)

loop_
_geom_bond_atom_site_label_1
_geom_bond_atom_site_label_2
_geom_bond_distance
Mo1 O1 1.709(2)
Mo1 N3 1.757(2)
Mo1 O3 2.116(2)
Mo1 O2 2.144(2)
Mo1 N1 2.172(2)
Mo1 N2 2.197(2)
Mo2 O4 1.7110(19)
Mo2 N6 1.755(2)
Mo2 O6 2.1270(19)
Mo2 O5 2.157(2)
Mo2 N4 2.164(2)
Mo2 N5 2.205(2)
F1 C1 1.328(4)
F2 C1 1.320(4)
F3 C1 1.333(4)
F4 C14 1.335(4)
F5 C14 1.335(4)
F6 C14 1.331(4)
F7 C35 1.339(3)
F8 C35 1.342(3)
F9 C35 1.338(3)
F10 C48 1.333(4)
F11 C48 1.335(4)
F12 C48 1.328(4)
N1 C4 1.321(4)
N1 C6 1.453(4)
N2 C17 1.310(4)
N2 C19 1.449(4)
N3 C27 1.385(4)
N4 C38 1.319(4)
N4 C40 1.449(4)
N5 C51 1.306(4)
N5 C53 1.439(4)
N6 C61 1.380(4)
O2 C2 1.274(4)
O3 C15 1.282(4)
O5 C36 1.273(3)
O6 C49 1.285(3)
C1 C2 1.531(4)
C2 C3 1.350(4)
C3 C4 1.422(4)
C4 C5 1.506(4)
C6 C7 1.392(4)
C6 C11 1.397(4)
C7 C8 1.391(4)
C7 C13 1.501(4)
C8 C9 1.377(5)
C9 C10 1.373(5)
C10 C11 1.391(4)
C11 C12 1.510(5)
C14 C15 1.516(4)
C15 C16 1.348(4)
C16 C17 1.437(4)
C17 C18 1.493(4)
C19 C24 1.400(4)
C19 C20 1.402(4)
C20 C21 1.395(5)
C20 C26 1.495(5)
C21 C22 1.377(5)
C22 C23 1.384(5)
C23 C24 1.386(4)
C24 C25 1.507(4)
C27 C32 1.406(5)
C27 C28 1.413(4)
C28 C29 1.385(5)
C28 C34 1.488(5)
C29 C30 1.376(6)
C30 C31 1.385(6)
C31 C32 1.385(5)
C32 C33 1.505(5)
C35 C36 1.517(4)
C36 C37 1.361(4)
C37 C38 1.427(4)
C38 C39 1.503(4)
C40 C45 1.395(4)
C40 C41 1.401(4)
C41 C42 1.386(4)
C41 C47 1.501(4)
C42 C43 1.378(5)
C43 C44 1.381(5)
C44 C45 1.392(5)
C45 C46 1.498(4)
C48 C49 1.516(4)
C49 C50 1.357(4)
C50 C51 1.432(4)
C51 C52 1.497(4)
C53 C58 1.399(4)
C53 C54 1.401(4)
C54 C55 1.386(5)
C54 C60 1.505(5)
C55 C56 1.379(5)
C56 C57 1.376(5)
C57 C58 1.387(4)
C58 C59 1.506(5)
C61 C66 1.404(4)
C61 C62 1.411(4)
C62 C63 1.380(5)
C62 C68 1.505(4)
C63 C64 1.382(5)
C64 C65 1.371(5)
C65 C66 1.388(4)
C66 C67 1.501(4)
